data_1518085
loop_
_publ_author_name
'Agaskar, Pradyot A.'
'Cotton, F. Albert'

_publ_section_title
;
 The crystal and molecular structure of beta-Mo2Br4
 (bis(diphenylphosphino)ethane)2
;
_journal_name_full 'Revue de Chimie Minerale'
_journal_page_first 302
_journal_page_last 311
_journal_volume 22
_journal_year 1985
_chemical_formula_sum 'C52 H56 Br4 Mo2 P4'
_chemical_formula_weight 1316.39
_space_group_IT_number 14
_symmetry_cell_setting monoclinic
_symmetry_Int_Tables_number 14
_symmetry_space_group_name_Hall '-P 2yn'
_symmetry_space_group_name_H-M 'P 1 21/n 1'
_cell_angle_alpha 90
_cell_angle_beta 106.8(1)
_cell_angle_gamma 90
_cell_formula_units_Z 4
_cell_length_a 23.349(45)
_cell_length_b 13.296(75)
_cell_length_c 16.910(62)
_cell_volume 5026(4)
_diffrn_ambient_temperature 295
_diffrn_radiation_probe x-ray
_diffrn_radiation_type MoK\a
_diffrn_radiation_wavelength 0.71069
_exptl_absorpt_coefficient_mu 3.7986
_exptl_crystal_density_diffrn 1.729
_refine_ls_number_parameters 184
_refine_ls_number_reflns 1104
_refine_ls_R_factor_gt 0.0761
_refine_ls_wR_factor_gt 0.0716
_cod_data_source_file RCM-1985-22-302-311.cif
_cod_data_source_block Mo2Br4
_cod_original_cell_volume 5026(36)
_cod_original_sg_symbol_H-M 'P 21/n'
_cod_database_code 1518085

loop_
_symmetry_equiv_pos_site_id
_symmetry_equiv_pos_as_xyz
1 x,y,z
2 1/2-x,1/2+y,1/2-z
3 -x,-y,-z
4 1/2+x,1/2-y,1/2+z

loop_
_atom_site_aniso_label
_atom_site_aniso_U_11
_atom_site_aniso_U_22
_atom_site_aniso_U_33
_atom_site_aniso_U_23
_atom_site_aniso_U_13
_atom_site_aniso_U_12
Mo1 0.060(5) 0.038(3) 0.066(4) -0.008(3) 0.020(3) 0.003(3)
Mo2 0.053(4) 0.039(3) 0.066(4) 0.003(3) 0.005(3) 0.001(3)
Br1 0.099(5) 0.048(3) 0.085(4) -0.004(3) 0.027(4) 0.000(3)
Br2 0.075(4) 0.070(3) 0.093(4) -0.001(3) 0.022(4) 0.005(3)
Br3 0.089(4) 0.070(3) 0.063(3) 0.009(3) 0.015(3) 0.006(3)
Br4 0.070(4) 0.067(3) 0.122(4) 0.003(3) 0.022(4) 0.005(3)
P1 0.101(13) 0.053(6) 0.119(10) -0.028(6) 0.067(10) -0.010(8)
P2 0.063(10) 0.106(9) 0.115(10) -0.060(9) 0.055(9) -0.018(8)
P3 0.177(13) 0.038(6) 0.079(9) -0.010(6) 0.018(10) 0.046(9)
P4 0.165(13) 0.042(6) 0.081(10) 0.017(6) 0.066(10) 0.028(8)

loop_
_atom_site_label
_atom_site_type_symbol
_atom_site_thermal_displace_type
_atom_site_fract_x
_atom_site_fract_y
_atom_site_fract_z
_atom_site_occupancy
_atom_site_U_iso_or_equiv
Mo1 Mo Uani 0.3079(3) 0.3005(3) -0.0124(3) 0.740 0.054(2)
Mo2 Mo Uani 0.2494(2) 0.2029(3) 0.0329(3) 0.740 0.055(2)
Br1 Br Uani 0.2601(3) 0.4659(3) -0.0672(3) 1.000 0.077(2)
Br2 Br Uani 0.4077(2) 0.2285(3) 0.0020(3) 1.000 0.080(2)
Br3 Br Uani 0.2854(2) 0.1637(3) 0.1901(3) 1.000 0.0755(19)
Br4 Br Uani 0.1564(2) 0.1525(3) -0.0719(3) 1.000 0.088(2)
Mo3 Mo Uiso 0.2422(7) 0.2830(9) -0.0308(9) 0.260 0.060(6)
Mo4 Mo Uiso 0.3151(7) 0.2225(9) 0.0689(9) 0.260 0.061(6)
P1 P Uani 0.3519(6) 0.3993(7) 0.1223(8) 1.000 0.084(6)
P2 P Uani 0.1928(6) 0.3469(8) 0.0890(8) 1.000 0.089(6)
P3 P Uani 0.2821(6) 0.2242(7) -0.1626(7) 1.000 0.102(6)
P4 P Uani 0.2977(6) 0.0335(7) 0.0030(7) 1.000 0.090(6)
C1 C Uiso 0.294(2) 0.470(3) 0.152(3) 1.000 0.089(10)
C2 C Uiso 0.245(2) 0.421(3) 0.170(2) 1.000 0.089(10)
C3 C Uiso 0.308(2) 0.093(2) -0.153(3) 1.000 0.101(13)
C4 C Uiso 0.289(3) 0.017(3) -0.1080(10) 1.000 0.101(13)
C5 C Uiso 0.4010(10) 0.500(2) 0.104(2) 1.000 0.081(5)
C6 C Uiso 0.3780(10) 0.596(2) 0.084(2) 1.000 0.109(4)
C7 C Uiso 0.4130(10) 0.670(2) 0.063(2) 1.000 0.133(5)
C8 C Uiso 0.4710(10) 0.649(2) 0.063(2) 1.000 0.129(6)
C9 C Uiso 0.4940(10) 0.552(2) 0.084(2) 1.000 0.133(5)
C10 C Uiso 0.4590(10) 0.478(2) 0.104(2) 1.000 0.109(4)
C11 C Uiso 0.4060(10) 0.359(2) 0.2190(10) 1.000 0.081(5)
C12 C Uiso 0.4250(10) 0.259(2) 0.2190(10) 1.000 0.109(4)
C13 C Uiso 0.4680(10) 0.220(2) 0.2870(10) 1.000 0.133(5)
C14 C Uiso 0.4930(10) 0.281(2) 0.3560(10) 1.000 0.129(6)
C15 C Uiso 0.4740(10) 0.381(2) 0.3560(10) 1.000 0.133(5)
C16 C Uiso 0.4310(10) 0.420(2) 0.2880(10) 1.000 0.109(4)
C17 C Uiso 0.1460(10) 0.289(2) 0.147(2) 1.000 0.081(5)
C18 C Uiso 0.1550(10) 0.300(2) 0.232(2) 1.000 0.109(4)
C19 C Uiso 0.1160(10) 0.255(2) 0.270(2) 1.000 0.133(5)
C20 C Uiso 0.0680(10) 0.199(2) 0.223(2) 1.000 0.129(6)
C21 C Uiso 0.0580(10) 0.188(2) 0.138(2) 1.000 0.133(5)
C22 C Uiso 0.0970(10) 0.234(2) 0.100(2) 1.000 0.109(4)
C23 C Uiso 0.1390(10) 0.4390(10) 0.027(2) 1.000 0.081(5)
C24 C Uiso 0.1170(10) 0.515(2) 0.066(2) 1.000 0.109(4)
C25 C Uiso 0.0740(10) 0.581(2) 0.020(2) 1.000 0.133(5)
C26 C Uiso 0.0520(10) 0.570(2) -0.065(2) 1.000 0.129(6)
C27 C Uiso 0.0750(10) 0.493(2) -0.105(2) 1.000 0.133(5)
C28 C Uiso 0.1180(10) 0.428(2) -0.058(2) 1.000 0.109(4)
C29 C Uiso 0.3741(9) -0.002(2) 0.062(2) 1.000 0.081(5)
C30 C Uiso 0.4091(9) -0.038(2) 0.014(2) 1.000 0.109(4)
C31 C Uiso 0.4656(9) -0.078(2) 0.052(2) 1.000 0.133(5)
C32 C Uiso 0.4872(9) -0.082(2) 0.138(2) 1.000 0.129(6)
C33 C Uiso 0.4522(9) -0.046(2) 0.186(2) 1.000 0.133(5)
C34 C Uiso 0.3957(9) -0.006(2) 0.148(2) 1.000 0.109(4)
C35 C Uiso 0.2550(10) -0.077(2) 0.018(2) 1.000 0.081(5)
C36 C Uiso 0.2160(10) -0.061(2) 0.066(2) 1.000 0.109(4)
C37 C Uiso 0.1870(10) -0.142(2) 0.090(2) 1.000 0.133(5)
C38 C Uiso 0.1960(10) -0.239(2) 0.065(2) 1.000 0.129(6)
C39 C Uiso 0.2340(10) -0.255(2) 0.017(2) 1.000 0.133(5)
C40 C Uiso 0.2640(10) -0.174(2) -0.007(2) 1.000 0.109(4)
C41 C Uiso 0.2074(9) 0.229(3) -0.237(2) 1.000 0.081(5)
C42 C Uiso 0.1728(9) 0.314(3) -0.236(2) 1.000 0.109(4)
C43 C Uiso 0.1171(9) 0.325(3) -0.294(2) 1.000 0.133(5)
C44 C Uiso 0.0961(9) 0.251(3) -0.355(2) 1.000 0.129(6)
C45 C Uiso 0.1307(9) 0.166(3) -0.356(2) 1.000 0.133(5)
C46 C Uiso 0.1863(9) 0.155(3) -0.298(2) 1.000 0.109(4)
C47 C Uiso 0.3280(10) 0.282(3) -0.223(2) 1.000 0.081(5)
C48 C Uiso 0.3500(10) 0.379(3) -0.209(2) 1.000 0.109(4)
C49 C Uiso 0.3820(10) 0.420(3) -0.259(2) 1.000 0.133(5)
C50 C Uiso 0.3930(10) 0.362(3) -0.323(2) 1.000 0.129(6)
C51 C Uiso 0.3700(10) 0.264(3) -0.336(2) 1.000 0.133(5)
C52 C Uiso 0.3380(10) 0.224(3) -0.286(2) 1.000 0.109(4)

loop_
_atom_type_symbol
_atom_type_description
_atom_type_scat_dispersion_real
_atom_type_scat_dispersion_imag
_atom_type_scat_source
C C 0.0033 0.0016 ' International Tables Vol C Tables 4.2.6.8 and 6.1.1.4'
Br Br -0.2901 2.4595 ' International Tables Vol C Tables 4.2.6.8 and 6.1.1.4'
Mo Mo -1.6832 0.6857 ' International Tables Vol C Tables 4.2.6.8 and 6.1.1.4'
P P 0.1023 0.0942 ' International Tables Vol C Tables 4.2.6.8 and 6.1.1.4'

loop_
_geom_angle_atom_site_label_1
_geom_angle_atom_site_label_2
_geom_angle_atom_site_label_3
_geom_angle
_geom_angle_publ_flag
Mo2 Mo1 Br1 113.2(4) yes
Mo2 Mo1 Br2 113.9(3) yes
Mo2 Mo1 P1 97.1(4) yes
Mo2 Mo1 P3 96.8(4) yes
Br1 Mo1 Br2 132.9(3) yes
Br1 Mo1 P1 84.3(3) yes
Br1 Mo1 P3 91.6(3) yes
Br2 Mo1 P1 89.2(4) yes
Br2 Mo1 P3 83.8(4) yes
P1 Mo1 P3 166.1(5) yes
Mo1 Mo2 Br3 115.4(3) yes
Mo1 Mo2 Br4 114.9(3) yes
Mo1 Mo2 P2 97.1(4) yes
Mo1 Mo2 P4 95.5(4) yes
Br3 Mo2 Br4 129.6(3) yes
Br3 Mo2 P2 80.0(3) yes
Br3 Mo2 P4 89.7(3) yes
Br4 Mo2 P2 91.6(4) yes
Br4 Mo2 P4 88.1(3) yes
P2 Mo2 P4 166.3(4) yes
Br1 Mo3 Br4 137.4(7) yes
Mo4 Mo3 Br1 113.0(7) yes
Br1 Mo3 P2 90.9(5) yes
Br1 Mo3 P3 87.6(5) yes
Mo4 Mo3 Br4 109.4(6) yes
Br4 Mo3 P2 87.0(6) yes
Br4 Mo3 P3 90.5(5) yes
Mo4 Mo3 P2 86.8(7) yes
Mo4 Mo3 P3 98.6(8) yes
P2 Mo3 P3 174.6(8) yes
Br2 Mo4 Br3 143.4(7) yes
Mo3 Mo4 Br2 101.8(7) yes
Br2 Mo4 P1 83.9(6) yes
Br2 Mo4 P4 84.2(5) yes
Mo3 Mo4 Br3 114.6(8) yes
Br3 Mo4 P1 98.2(6) yes
Br3 Mo4 P4 90.2(5) yes
Mo3 Mo4 P1 92.4(6) yes
Mo3 Mo4 P4 91.9(7) yes
P1 Mo4 P4 168.0(9) yes
Mo1 P1 C1 111.6(16) yes
Mo1 P1 C5 109.3(12) yes
Mo1 P1 C11 129.5(9) yes
Mo4 P1 C1 111.5(15) yes
Mo4 P1 C5 139.8(12) yes
Mo4 P1 C11 96.9(10) yes
C1 P1 C5 102.5(16) yes
C1 P1 C11 106.2(18) yes
C5 P1 C11 93.5(14) yes
Mo2 P2 C2 111.3(15) yes
Mo2 P2 C17 108.9(10) yes
Mo2 P2 C23 127.1(11) yes
Mo3 P2 C2 112.8(16) yes
Mo3 P2 C17 135.1(11) yes
Mo3 P2 C23 98.5(11) yes
C2 P2 C17 101.3(17) yes
C2 P2 C23 105.3(15) yes
C17 P2 C23 99.7(14) yes
Mo1 P3 C3 107.6(16) yes
Mo1 P3 C41 123.7(12) yes
Mo1 P3 C47 111.4(12) yes
Mo3 P3 C3 112.1(16) yes
Mo3 P3 C41 93.9(11) yes
Mo3 P3 C47 135.4(13) yes
C3 P3 C41 109(2) yes
C3 P3 C47 102(2) yes
C41 P3 C47 101.2(15) yes
Mo2 P4 C4 111.7(15) yes
Mo2 P4 C29 121.2(10) yes
Mo2 P4 C35 112.3(10) yes
Mo4 P4 C4 119.0(14) yes
Mo4 P4 C29 90.5(10) yes
Mo4 P4 C35 134.7(12) yes
C4 P4 C29 109(2) yes
C4 P4 C35 98(2) yes
C29 P4 C35 101.6(13) yes
P1 C1 C2 122(3) yes
P2 C2 C1 119(3) yes
P3 C3 C4 126(4) yes
P4 C4 C3 120(3) yes
P1 C5 C6 119.5(19) yes
P1 C5 C10 120(2) yes
C6 C5 C10 120(2) no
C5 C6 C7 120(2) no
C6 C7 C8 120(2) no
C7 C8 C9 119(2) no
C8 C9 C10 120(2) no
C5 C10 C9 120(2) no
P1 C11 C12 114.4(14) yes
P1 C11 C16 126(2) yes
C12 C11 C16 119.6(19) no
C11 C12 C13 120.5(19) no
C12 C13 C14 120(2) no
C13 C14 C15 119.6(19) no
C14 C15 C16 120.5(19) no
C11 C16 C15 120(2) no
P2 C17 C18 125(2) yes
P2 C17 C22 116(2) yes
C18 C17 C22 120(3) no
C17 C18 C19 120(3) no
C18 C19 C20 120(3) no
C19 C20 C21 121(3) no
C20 C21 C22 119(3) no
C17 C22 C21 120(3) no
P2 C23 C24 120(2) yes
P2 C23 C28 119.8(17) yes
C24 C23 C28 120(2) no
C23 C24 C25 120(3) no
C24 C25 C26 120(3) no
C25 C26 C27 120(3) no
C26 C27 C28 119(3) no
C23 C28 C27 121(2) no
P4 C29 C30 114(2) yes
P4 C29 C34 125.3(19) yes
C30 C29 C34 120(2) no
C29 C30 C31 120(3) no
C30 C31 C32 120(2) no
C31 C32 C33 120(2) no
C32 C33 C34 120(3) no
C29 C34 C33 120(2) no
P4 C35 C36 115(2) yes
P4 C35 C40 124(2) yes
C36 C35 C40 120(2) no
C35 C36 C37 120(2) no
C36 C37 C38 120(3) no
C37 C38 C39 120(2) no
C38 C39 C40 121(2) no
C35 C40 C39 119(3) no
P3 C41 C42 117(3) yes
P3 C41 C46 123(2) yes
C42 C41 C46 120(3) no
C41 C42 C43 120(3) no
C42 C43 C44 120(3) no
C43 C44 C45 120(3) no
C44 C45 C46 120(3) no
C41 C46 C45 120(3) no
P3 C47 C48 123(2) yes
P3 C47 C52 117(3) yes
C48 C47 C52 121(3) no
C47 C48 C49 120(3) no
C48 C49 C50 120(3) no
C49 C50 C51 119(3) no
C50 C51 C52 121(3) no
C47 C52 C51 120(3) no

loop_
_geom_bond_atom_site_label_1
_geom_bond_atom_site_label_2
_geom_bond_distance
_geom_bond_publ_flag
Mo1 Mo2 2.178(15) yes
Mo1 Br1 2.519(16) yes
Mo1 Br2 2.466(17) yes
Mo1 P1 2.57(2) yes
Mo1 P3 2.64(2) yes
Mo2 Br3 2.599(17) yes
Mo2 Br4 2.466(16) yes
Mo2 P2 2.65(2) yes
Mo2 P4 2.63(2) yes
Mo3 Br1 2.57(2) yes
Mo3 Br4 2.59(2) yes
Mo3 Mo4 2.18(2) yes
Mo3 P2 2.74(3) yes
Mo3 P3 2.77(3) yes
Mo4 Br2 2.72(2) yes
Mo4 Br3 2.47(2) yes
Mo4 P1 2.58(2) yes
Mo4 P4 2.73(2) yes
P1 C1 1.83(5) yes
P1 C5 1.85(3) yes
P1 C11 1.83(3) yes
P2 C2 1.84(4) yes
P2 C17 1.84(3) yes
P2 C23 1.85(3) yes
P3 C3 1.84(3) yes
P3 C41 1.83(3) yes
P3 C47 1.85(3) yes
P4 C4 1.84(3) yes
P4 C29 1.84(3) yes
P4 C35 1.83(3) yes
C1 C2 1.42(7) no
C3 C4 1.41(6) no
C5 C6 1.39(4) no
C5 C10 1.39(4) no
C6 C7 1.39(4) no
C7 C8 1.38(4) no
C8 C9 1.40(4) no
C9 C10 1.38(4) no
C11 C12 1.40(4) no
C11 C16 1.40(3) no
C12 C13 1.39(3) no
C13 C14 1.40(3) no
C14 C15 1.40(4) no
C15 C16 1.39(3) no
C17 C18 1.40(5) no
C17 C22 1.40(4) no
C18 C19 1.39(4) no
C19 C20 1.39(4) no
C20 C21 1.40(5) no
C21 C22 1.40(4) no
C23 C24 1.38(4) no
C23 C28 1.39(5) no
C24 C25 1.39(4) no
C25 C26 1.39(5) no
C26 C27 1.42(4) no
C27 C28 1.39(4) no
C29 C30 1.39(4) no
C29 C34 1.40(5) no
C30 C31 1.40(4) no
C31 C32 1.40(5) no
C32 C33 1.39(4) no
C33 C34 1.40(4) no
C35 C36 1.40(4) no
C35 C40 1.39(4) no
C36 C37 1.39(4) no
C37 C38 1.39(4) no
C38 C39 1.38(4) no
C39 C40 1.41(4) no
C41 C42 1.39(5) no
C41 C46 1.41(5) no
C42 C43 1.39(4) no
C43 C44 1.41(5) no
C44 C45 1.39(5) no
C45 C46 1.39(4) no
C47 C48 1.38(6) no
C47 C52 1.39(5) no
C48 C49 1.39(4) no
C49 C50 1.41(5) no
C50 C51 1.40(5) no
C51 C52 1.39(4) no

loop_
_geom_torsion_atom_site_label_1
_geom_torsion_atom_site_label_2
_geom_torsion_atom_site_label_3
_geom_torsion_atom_site_label_4
_geom_torsion
_geom_torsion_publ_flag
Br1 Mo1 Mo2 Br3 -115.7(3) no
Br1 Mo1 Mo2 Br4 61.6(3) no
Br1 Mo1 Mo2 P2 -33.5(4) no
Br1 Mo1 Mo2 P4 152.0(3) no
Br2 Mo1 Mo2 Br3 63.4(3) no
Br2 Mo1 Mo2 Br4 -119.3(3) no
Br2 Mo1 Mo2 P2 145.7(4) no
Br2 Mo1 Mo2 P4 -28.9(4) no
P1 Mo1 Mo2 Br3 -28.9(4) no
P1 Mo1 Mo2 Br4 148.4(4) no
P1 Mo1 Mo2 P2 53.4(5) no
P1 Mo1 Mo2 P4 -121.2(4) no
P3 Mo1 Mo2 Br3 149.6(3) no
P3 Mo1 Mo2 Br4 -33.1(4) no
P3 Mo1 Mo2 P2 -128.2(4) no
P3 Mo1 Mo2 P4 57.3(4) no
Mo2 Mo1 P1 C1 -62.7(16) no
Mo2 Mo1 P1 C5 -175.4(10) no
Mo2 Mo1 P1 C11 72.8(13) no
Br1 Mo1 P1 C1 50.0(15) no
Br1 Mo1 P1 C5 -62.6(10) no
Br1 Mo1 P1 C11 -174.5(13) no
Br2 Mo1 P1 C1 -176.7(15) no
Br2 Mo1 P1 C5 70.7(10) no
Br2 Mo1 P1 C11 -41.1(13) no
Mo2 Mo1 P3 C3 -64.4(17) no
Mo2 Mo1 P3 C41 63.2(15) no
Mo2 Mo1 P3 C47 -175.9(12) no
Br1 Mo1 P3 C3 -178.0(16) no
Br1 Mo1 P3 C41 -50.3(15) no
Br1 Mo1 P3 C47 70.5(13) no
Br2 Mo1 P3 C3 49.0(16) no
Br2 Mo1 P3 C41 176.6(15) no
Br2 Mo1 P3 C47 -62.5(12) no
Mo1 Mo2 P2 C2 -60.8(14) no
Mo1 Mo2 P2 C17 -171.6(11) no
Mo1 Mo2 P2 C23 69.6(11) no
Br3 Mo2 P2 C2 53.9(14) no
Br3 Mo2 P2 C17 -57.0(11) no
Br3 Mo2 P2 C23 -175.8(11) no
Br4 Mo2 P2 C2 -176.1(14) no
Br4 Mo2 P2 C17 73.1(12) no
Br4 Mo2 P2 C23 -45.7(11) no
Mo1 Mo2 P4 C4 -63(2) no
Mo1 Mo2 P4 C29 68.3(12) no
Mo1 Mo2 P4 C35 -171.6(12) no
Br3 Mo2 P4 C4 -178(2) no
Br3 Mo2 P4 C29 -47.2(12) no
Br3 Mo2 P4 C35 72.9(12) no
Br4 Mo2 P4 C4 52(2) no
Br4 Mo2 P4 C29 -176.9(12) no
Br4 Mo2 P4 C35 -56.8(12) no
Mo1 P1 C1 C2 62(4) no
C5 P1 C1 C2 178(3) no
C11 P1 C1 C2 -84(4) no
Mo1 P1 C5 C6 95(3) no
Mo1 P1 C5 C10 -81(3) no
C1 P1 C5 C6 -24(3) no
C1 P1 C5 C10 161(3) no
C11 P1 C5 C6 -131(3) no
C11 P1 C5 C10 54(3) no
Mo1 P1 C11 C12 -1(2) no
Mo1 P1 C11 C16 175.2(17) no
C1 P1 C11 C12 136(2) no
C1 P1 C11 C16 -48(3) no
C5 P1 C11 C12 -119.8(19) no
C5 P1 C11 C16 57(2) no
Mo2 P2 C2 C1 58(4) no
C17 P2 C2 C1 173(3) no
C23 P2 C2 C1 -83(4) no
Mo2 P2 C17 C18 114(2) no
Mo2 P2 C17 C22 -69(2) no
C2 P2 C17 C18 -3(3) no
C2 P2 C17 C22 174(2) no
C23 P2 C17 C18 -111(2) no
C23 P2 C17 C22 66(2) no
Mo2 P2 C23 C24 -174.7(16) no
Mo2 P2 C23 C28 9(2) no
C2 P2 C23 C24 -42(3) no
C2 P2 C23 C28 142(2) no
C17 P2 C23 C24 63(2) no
C17 P2 C23 C28 -113(2) no
Mo1 P3 C3 C4 59(4) no
C41 P3 C3 C4 -77(4) no
C47 P3 C3 C4 177(4) no
Mo1 P3 C41 C42 35(3) no
Mo1 P3 C41 C46 -150(2) no
C3 P3 C41 C42 162(3) no
C3 P3 C41 C46 -23(3) no
C47 P3 C41 C42 -91(3) no
C47 P3 C41 C46 84(3) no
Mo1 P3 C47 C48 -28(3) no
Mo1 P3 C47 C52 154(2) no
C3 P3 C47 C48 -143(3) no
C3 P3 C47 C52 39(3) no
C41 P3 C47 C48 105(3) no
C41 P3 C47 C52 -73(3) no
Mo2 P4 C4 C3 54(5) no
C29 P4 C4 C3 -83(5) no
C35 P4 C4 C3 171(5) no
Mo2 P4 C29 C30 -134.7(18) no
Mo2 P4 C29 C34 53(3) no
C4 P4 C29 C30 -3(3) no
C4 P4 C29 C34 -175(3) no
C35 P4 C29 C30 100(2) no
C35 P4 C29 C34 -72(3) no
Mo2 P4 C35 C36 -19(3) no
Mo2 P4 C35 C40 168(2) no
C4 P4 C35 C36 -137(3) no
C4 P4 C35 C40 51(3) no
C29 P4 C35 C36 112(2) no
C29 P4 C35 C40 -61(3) no
P1 C1 C2 P2 -62(5) no
P3 C3 C4 P4 -57(6) no
P1 C5 C6 C7 -174(2) no
C10 C5 C6 C7 1(5) no
P1 C5 C10 C9 175(2) no
C6 C5 C10 C9 0(5) no
C5 C6 C7 C8 -1(5) no
C6 C7 C8 C9 0(5) no
C7 C8 C9 C10 0(5) no
C8 C9 C10 C5 -1(5) no
P1 C11 C12 C13 177.1(19) no
C16 C11 C12 C13 1(3) no
P1 C11 C16 C15 -176.7(19) no
C12 C11 C16 C15 -1(3) no
C11 C12 C13 C14 -1(3) no
C12 C13 C14 C15 1(3) no
C13 C14 C15 C16 -1(3) no
C14 C15 C16 C11 1(3) no
P2 C17 C18 C19 178(2) no
C22 C17 C18 C19 1(4) no
P2 C17 C22 C21 -179(2) no
C18 C17 C22 C21 -2(4) no
C17 C18 C19 C20 0(4) no
C18 C19 C20 C21 -1(4) no
C19 C20 C21 C22 0(4) no
C20 C21 C22 C17 1(4) no
P2 C23 C24 C25 -176(2) no
C28 C23 C24 C25 0(4) no
P2 C23 C28 C27 176(2) no
C24 C23 C28 C27 0(4) no
C23 C24 C25 C26 1(4) no
C24 C25 C26 C27 -2(4) no
C25 C26 C27 C28 2(4) no
C26 C27 C28 C23 -1(4) no
P4 C29 C30 C31 -173(2) no
C34 C29 C30 C31 0(4) no
P4 C29 C34 C33 172(2) no
C30 C29 C34 C33 0(4) no
C29 C30 C31 C32 0(4) no
C30 C31 C32 C33 0(4) no
C31 C32 C33 C34 0(4) no
C32 C33 C34 C29 0(4) no
P4 C35 C36 C37 -172(2) no
C40 C35 C36 C37 1(5) no
P4 C35 C40 C39 172(2) no
C36 C35 C40 C39 -1(5) no
C35 C36 C37 C38 -1(5) no
C36 C37 C38 C39 1(5) no
C37 C38 C39 C40 0(5) no
C38 C39 C40 C35 0(5) no
P3 C41 C42 C43 176(2) no
C46 C41 C42 C43 1(5) no
P3 C41 C46 C45 -176(2) no
C42 C41 C46 C45 -1(5) no
C41 C42 C43 C44 -1(5) no
C42 C43 C44 C45 1(5) no
C43 C44 C45 C46 -1(5) no
C44 C45 C46 C41 1(5) no
P3 C47 C48 C49 -177(2) no
C52 C47 C48 C49 1(5) no
P3 C47 C52 C51 177(2) no
C48 C47 C52 C51 -1(5) no
C47 C48 C49 C50 -1(5) no
C48 C49 C50 C51 1(4) no
C49 C50 C51 C52 -1(5) no
C50 C51 C52 C47 1(5) no
